data_7719416
loop_
_publ_author_name
'Kelly, Conor T.'
'Cuza, Emmelyne'
'Pasquetti, Eoin'
'Quinn, Niall'
'Griffin, Michael'
'Nockemann, Peter'
'M&#xfc;ller-Bunz, Helge'
'Bruno-Colmenarez, Julia'
'Felton, Solveig'
'Lada, Zoi G.'
'Morgan, Grace G.'

_publ_section_title
;
 Symmetric and asymmetric ligands for Fe<sup>III</sup> spin crossover -
 the influence of the <i>C</i><sub>2</sub> axis.
;
_journal_issue 38
_journal_name_full 'Dalton transactions (Cambridge, England : 2003)'
_journal_page_first 14522
_journal_page_last 14532
_journal_paper_doi 10.1039/d5dt01833a
_journal_volume 54
_journal_year 2025
_chemical_formula_moiety 'C25 H32 Fe N6 O8, Cl O4'
_chemical_formula_sum 'C25 H32 Cl Fe N6 O12'
_chemical_formula_weight 699.86
_space_group_crystal_system monoclinic
_space_group_IT_number 14
_space_group_name_Hall '-P 2ybc'
_space_group_name_H-M_alt 'P 1 21/c 1'
_atom_sites_solution_hydrogens mixed
_atom_sites_solution_primary dual
_audit_creation_date 2025-04-03
_audit_creation_method
;
Olex2 1.5
(compiled 2025.03.06 svn.red2d20d0 for OlexSys, GUI svn.r7188)
;
_audit_update_record
;
2025-06-26 deposited with the CCDC.	2025-09-05 downloaded from the CCDC.
;
_cell_angle_alpha 90
_cell_angle_beta 99.3980(10)
_cell_angle_gamma 90
_cell_formula_units_Z 4
_cell_length_a 10.48950(10)
_cell_length_b 16.2317(2)
_cell_length_c 17.00970(10)
_cell_measurement_reflns_used 25728
_cell_measurement_temperature 110(5)
_cell_measurement_theta_max 76.0550
_cell_measurement_theta_min 3.7330
_cell_volume 2857.24(5)
_computing_cell_refinement 'CrysAlisPro 1.171.43.104a (Rigaku OD, 2023)'
_computing_data_collection 'CrysAlisPro system (CCD 43.104a 64-bit (release 22-12-2023))'
_computing_data_reduction 'CrysAlisPro 1.171.43.104a (Rigaku OD, 2023)'
_computing_molecular_graphics 'Olex2 1.5 (Dolomanov et al., 2009)'
_computing_publication_material 'Olex2 1.5 (Dolomanov et al., 2009)'
_computing_structure_refinement 'SHELXL 2019/3 (Sheldrick, 2015)'
_computing_structure_solution 'SHELXT 2018/2 (Sheldrick, 2018)'
_diffrn_ambient_temperature 110(5)
_diffrn_detector_area_resol_mean 10.3196
_diffrn_detector_type Atlas
_diffrn_measured_fraction_theta_full 1.000
_diffrn_measured_fraction_theta_max 0.995
_diffrn_measurement_details
;
List of Runs (angles in degrees, time in seconds):

  # Type    Start    End  Width  t~exp~   \w     \q     \k     \f   Frames
#--------------------------------------------------------------------------
  1  \w    -71.00  31.00   1.00   10.11    --  -42.20  60.00 -56.00  102
  2  \w   -114.00 -13.00   1.00   10.11    --  -42.20 -60.00 163.00  101
  3  \w     40.00 141.00   1.00   13.41    --  112.00 -60.00 163.00  101
  4  \w     40.00 141.00   1.00   13.41    --  112.00 -60.00 163.00  101
  5  \w     83.00 178.00   1.00   13.41    --  112.00  60.00 -56.00   95
  6  \w     83.00 178.00   1.00   13.41    --  112.00  60.00 -56.00   95
  7  \w    -87.00  -6.00   1.00   10.11    --  -42.20 125.00  60.00   81
  8  \w    -30.00  71.00   1.00   10.11    --   42.20 -60.00 163.00  101
  9  \w     13.00 114.00   1.00   10.11    --   42.20  60.00 -56.00  101
 10  \w     27.00  96.00   1.00   10.11    --   42.20-125.00  90.00   69
 11  \w     27.00  96.00   1.00   10.11    --   42.20-125.00 -30.00   69
 12  \w     86.00 178.00   1.00   13.41    --  112.00  45.00-120.00   92
 13  \w     86.00 178.00   1.00   13.41    --  112.00  45.00-120.00   92
 14  \w     39.00 109.00   1.00   13.41    --  112.00-111.00  30.00   70
 15  \w     83.00 178.00   1.00   13.41    --  112.00  61.00 -30.00   95
 16  \w     83.00 178.00   1.00   13.41    --  112.00  61.00 -30.00   95
 17  \w     39.00 109.00   1.00   13.41    --  112.00-111.00 150.00   70
 18  \w     61.00 146.00   1.00   13.41    --  112.00 178.00   0.00   85
 19  \w    104.00 178.00   1.00   13.41    --  112.00 111.00-180.00   74
 20  \w     29.00 107.00   1.00   13.41    --  112.00 -94.00 150.00   78
 21  \w     86.00 178.00   1.00   13.41    --  112.00  45.00-150.00   92
 22  \w     39.00 109.00   1.00   13.41    --  112.00-111.00  60.00   70
 23  \w     39.00 109.00   1.00   13.41    --  112.00-111.00   0.00   70
 24  \w     86.00 178.00   1.00   13.41    --  112.00  45.00-150.00   92
 25  \w     83.00 178.00   1.00   13.41    --  112.00  61.00  30.00   95
 26  \w     83.00 178.00   1.00   13.41    --  112.00  61.00  30.00   95
 27  \w     39.00 109.00   1.00   13.41    --  112.00-111.00 -30.00   70
 28  \w     39.00 109.00   1.00   13.41    --  112.00-111.00 150.00   70
 29  \w   -114.00 -14.00   1.00   10.11    --  -42.20 -57.00  90.00  100
 30  \w   -114.00 -14.00   1.00   10.11    --  -42.20 -57.00 -90.00  100
 31  \w   -114.00 -14.00   1.00   10.11    --  -42.20 -57.00  60.00  100
 32  \w   -114.00 -14.00   1.00   10.11    --  -42.20 -57.00  30.00  100
 33  \w   -114.00 -14.00   1.00   10.11    --  -42.20 -57.00 -30.00  100
 34  \w   -114.00 -14.00   1.00   10.11    --  -42.20 -57.00-150.00  100
 35  \w    -32.00  67.00   1.00   10.11    --   42.20 -37.00   0.00   99
 36  \w     86.00 153.00   1.00   13.41    --  112.00  45.00-180.00   67
 37  \w     83.00 178.00   1.00   13.41    --  112.00  61.00   0.00   95
 38  \w     83.00 175.00   1.00   13.41    --  112.00  61.00 -90.00   92
;
_diffrn_measurement_device 'four-circle diffractometer'
_diffrn_measurement_device_type 'SuperNova, Dual, Cu at home/near, Atlas'
_diffrn_measurement_method '\w scans'
_diffrn_radiation_type CuK\a
_diffrn_radiation_wavelength 1.54184
_diffrn_reflns_av_R_equivalents 0.0765
_diffrn_reflns_av_unetI/netI 0.0290
_diffrn_reflns_Laue_measured_fraction_full 1.000
_diffrn_reflns_Laue_measured_fraction_max 0.995
_diffrn_reflns_limit_h_max 13
_diffrn_reflns_limit_h_min -13
_diffrn_reflns_limit_k_max 19
_diffrn_reflns_limit_k_min -20
_diffrn_reflns_limit_l_max 21
_diffrn_reflns_limit_l_min -21
_diffrn_reflns_number 56313
_diffrn_reflns_point_group_measured_fraction_full 1.000
_diffrn_reflns_point_group_measured_fraction_max 0.995
_diffrn_reflns_theta_full 67.684
_diffrn_reflns_theta_max 76.229
_diffrn_reflns_theta_min 3.789
_exptl_absorpt_coefficient_mu 5.767
_exptl_absorpt_correction_T_max 1.00000
_exptl_absorpt_correction_T_min 0.30128
_exptl_absorpt_correction_type multi-scan
_exptl_absorpt_process_details
;
CrysAlisPro 1.171.43.104a (Rigaku Oxford Diffraction, 2023)
Empirical absorption correction using spherical harmonics,
implemented in SCALE3 ABSPACK scaling algorithm.
;
_exptl_crystal_colour 'metallic dark red'
_exptl_crystal_density_diffrn 1.627
_exptl_crystal_description plate
_exptl_crystal_F_000 1452
_exptl_crystal_size_max 0.34
_exptl_crystal_size_mid 0.22
_exptl_crystal_size_min 0.06
_refine_diff_density_max 0.730
_refine_diff_density_min -0.381
_refine_diff_density_rms 0.064
_refine_ls_extinction_method none
_refine_ls_goodness_of_fit_ref 1.058
_refine_ls_hydrogen_treatment mixed
_refine_ls_matrix_type full
_refine_ls_number_parameters 416
_refine_ls_number_reflns 5958
_refine_ls_number_restraints 0
_refine_ls_restrained_S_all 1.058
_refine_ls_R_factor_all 0.0445
_refine_ls_R_factor_gt 0.0396
_refine_ls_shift/su_max 0.001
_refine_ls_shift/su_mean 0.000
_refine_ls_structure_factor_coef Fsqd
_refine_ls_weighting_details 'w=1/[\s^2^(Fo^2^)+(0.0610P)^2^+1.6006P] where P=(Fo^2^+2Fc^2^)/3'
_refine_ls_weighting_scheme calc
_refine_ls_wR_factor_gt 0.1063
_refine_ls_wR_factor_ref 0.1106
_reflns_Friedel_coverage 0.000
_reflns_number_gt 5393
_reflns_number_total 5958
_reflns_threshold_expression 'I > 2\s(I)'
_cod_data_source_file d5dt01833a2.cif
_cod_data_source_block 2-9_mor1881
_cod_depositor_comments 'Adding full bibliography for 7719387--7719420.cif.'
_cod_database_code 7719416
_shelx_shelxl_version_number 2019/3
_chemical_oxdiff_formula C25H32ClFeN6O12
_chemical_oxdiff_usercomment EP139-1_Eoin_Morgan
_shelx_space_group_comment
;
The symmetry employed for this shelxl refinement is uniquely defined
by the following loop, which should always be used as a source of
symmetry information in preference to the above space-group names.
They are only intended as comments.
;
_shelx_estimated_absorpt_t_max 0.724
_shelx_estimated_absorpt_t_min 0.245
_olex2_refinement_description
;
1. Fixed Uiso
 At 1.2 times of:
  All C(H) groups, All C(H,H) groups
 At 1.5 times of:
  All C(H,H,H) groups
2.a Secondary CH2 refined with riding coordinates:
 C7(H7A,H7B), C24(H24A,H24B), C13(H13A,H13B), C10(H10A,H10B), C11(H11A,H11B),
 C14(H14A,H14B), C15(H15A,H15B), C12(H12A,H12B), C16(H16A,H16B)
2.b Aromatic/amide H refined with riding coordinates:
 C3(H3A), C5(H5), C21(H21), C9(H9), C19(H19), C17(H17)
2.c Idealised Me refined as rotating group:
 C8(H8A,H8B,H8C), C25(H25A,H25B,H25C)
;
_olex2_submission_special_instructions 'No special instructions were received'
_oxdiff_exptl_absorpt_empirical_details
;
Empirical correction (ABSPACK) includes:
- Absorption correction using spherical harmonics
- Frame scaling
;
_oxdiff_exptl_absorpt_empirical_full_max 3.193
_oxdiff_exptl_absorpt_empirical_full_min 0.590

loop_
_space_group_symop_operation_xyz
'x, y, z'
'-x, y+1/2, -z+1/2'
'-x, -y, -z'
'x, -y-1/2, z-1/2'

loop_
_atom_site_label
_atom_site_type_symbol
_atom_site_fract_x
_atom_site_fract_y
_atom_site_fract_z
_atom_site_U_iso_or_equiv
_atom_site_adp_type
_atom_site_occupancy
_atom_site_site_symmetry_order
_atom_site_calc_flag
_atom_site_refinement_flags_posn
_atom_site_refinement_flags_adp
_atom_site_refinement_flags_occupancy
_atom_site_disorder_assembly
_atom_site_disorder_group
Fe Fe 0.77765(3) 0.43854(2) 0.68409(2) 0.02134(10) Uani 1 1 d . . . . .
Cl Cl 0.93736(5) 0.23580(3) 0.49035(3) 0.02941(13) Uani 1 1 d . . . . .
O1 O 0.71079(14) 0.49359(9) 0.58603(8) 0.0240(3) Uani 1 1 d . . . . .
O8 O 0.65115(15) 0.45049(9) 0.75457(8) 0.0267(3) Uani 1 1 d . . . . .
O2 O 0.65883(18) 0.65882(11) 0.39631(9) 0.0389(4) Uani 1 1 d . . . . .
O5 O 0.89334(19) 0.52008(13) 1.10684(9) 0.0458(5) Uani 1 1 d . . . . .
O7 O 0.42991(17) 0.33984(12) 0.90591(10) 0.0417(4) Uani 1 1 d . . . . .
O3 O 0.54470(19) 0.42621(11) 0.22358(9) 0.0398(4) Uani 1 1 d . . . . .
O11 O 0.9591(2) 0.32224(12) 0.50099(11) 0.0488(5) Uani 1 1 d . . . . .
N4 N 0.96523(18) 0.42326(13) 0.64624(10) 0.0289(4) Uani 1 1 d . . . . .
O10 O 0.80714(18) 0.22272(13) 0.45248(11) 0.0488(5) Uani 1 1 d . . . . .
N2 N 0.69806(18) 0.32870(11) 0.63158(10) 0.0254(4) Uani 1 1 d . . . . .
O6 O 0.7288(2) 0.44667(13) 1.12460(10) 0.0502(5) Uani 1 1 d . . . . .
N1 N 0.5196(2) 0.38658(12) 0.27970(10) 0.0320(4) Uani 1 1 d . . . . .
O9 O 0.9576(2) 0.19624(14) 0.56673(11) 0.0551(5) Uani 1 1 d . . . . .
N5 N 0.86304(19) 0.54434(11) 0.74025(10) 0.0274(4) Uani 1 1 d . . . . .
N3 N 0.8676(2) 0.34240(12) 0.76686(10) 0.0299(4) Uani 1 1 d . . . . .
O4 O 0.4571(2) 0.32247(13) 0.27190(10) 0.0543(5) Uani 1 1 d . . . . .
N6 N 0.7923(2) 0.48333(14) 1.08132(10) 0.0359(5) Uani 1 1 d . . . . .
O12 O 1.0226(2) 0.20289(16) 0.44104(12) 0.0619(6) Uani 1 1 d . . . . .
C1 C 0.66546(18) 0.46663(13) 0.51408(11) 0.0216(4) Uani 1 1 d . . . . .
C23 C 0.6803(2) 0.46406(13) 0.83158(11) 0.0251(4) Uani 1 1 d . . . . .
C22 C 0.6005(2) 0.42967(14) 0.88357(13) 0.0283(4) Uani 1 1 d . . . . .
C6 C 0.62917(19) 0.38344(13) 0.49863(11) 0.0242(4) Uani 1 1 d . . . . .
C3 C 0.60425(19) 0.49708(14) 0.37304(11) 0.0255(4) Uani 1 1 d . . . . .
H3A H 0.596254 0.534434 0.329520 0.031 Uiso 1 1 calc R U . . .
C5 C 0.5783(2) 0.35835(14) 0.42100(12) 0.0262(4) Uani 1 1 d . . . . .
H5 H 0.551108 0.303049 0.410476 0.031 Uiso 1 1 calc R U . . .
C4 C 0.5684(2) 0.41498(14) 0.36053(11) 0.0265(4) Uani 1 1 d . . . . .
C21 C 0.6375(2) 0.43754(14) 0.96492(13) 0.0298(5) Uani 1 1 d . . . . .
H21 H 0.586777 0.413300 1.000192 0.036 Uiso 1 1 calc R U . . .
C2 C 0.65161(18) 0.52378(13) 0.44947(11) 0.0233(4) Uani 1 1 d . . . . .
C9 C 0.6448(2) 0.31974(13) 0.55872(12) 0.0258(4) Uani 1 1 d . . . . .
H9 H 0.612690 0.266524 0.542854 0.031 Uiso 1 1 calc R U . . .
C20 C 0.7493(2) 0.48104(15) 0.99530(12) 0.0304(5) Uani 1 1 d . . . . .
C7 C 0.6904(2) 0.61188(14) 0.46673(12) 0.0266(4) Uani 1 1 d . . . . .
H7A H 0.644633 0.634104 0.508605 0.032 Uiso 1 1 calc R U . . .
H7B H 0.784524 0.615102 0.486272 0.032 Uiso 1 1 calc R U . . .
C19 C 0.8222(2) 0.52136(14) 0.94729(12) 0.0291(5) Uani 1 1 d . . . . .
H19 H 0.893735 0.554463 0.969608 0.035 Uiso 1 1 calc R U . . .
C18 C 0.7886(2) 0.51251(13) 0.86455(11) 0.0261(4) Uani 1 1 d . . . . .
C17 C 0.8625(2) 0.55879(13) 0.81460(13) 0.0285(5) Uani 1 1 d . . . . .
H17 H 0.914280 0.602979 0.838477 0.034 Uiso 1 1 calc R U . . .
C24 C 0.4793(2) 0.38578(15) 0.84738(13) 0.0328(5) Uani 1 1 d . . . . .
H24A H 0.414044 0.426458 0.823364 0.039 Uiso 1 1 calc R U . . .
H24B H 0.498005 0.348497 0.804633 0.039 Uiso 1 1 calc R U . . .
C13 C 1.0574(2) 0.38395(16) 0.71101(13) 0.0353(5) Uani 1 1 d . . . . .
H13A H 1.085520 0.424203 0.754079 0.042 Uiso 1 1 calc R U . . .
H13B H 1.134722 0.364262 0.690103 0.042 Uiso 1 1 calc R U . . .
C10 C 0.7127(3) 0.25357(15) 0.68151(13) 0.0354(5) Uani 1 1 d . . . . .
H10A H 0.770476 0.214002 0.660371 0.042 Uiso 1 1 calc R U . . .
H10B H 0.627496 0.226953 0.680261 0.042 Uiso 1 1 calc R U . . .
C11 C 0.7694(3) 0.27658(15) 0.76678(13) 0.0358(5) Uani 1 1 d . . . . .
H11A H 0.699719 0.296094 0.795036 0.043 Uiso 1 1 calc R U . . .
H11B H 0.809798 0.227514 0.795157 0.043 Uiso 1 1 calc R U . . .
C14 C 1.0216(2) 0.49548(17) 0.61195(13) 0.0361(5) Uani 1 1 d . . . . .
H14A H 0.960553 0.514853 0.564995 0.043 Uiso 1 1 calc R U . . .
H14B H 1.102208 0.478398 0.593262 0.043 Uiso 1 1 calc R U . . .
C15 C 1.0517(3) 0.56612(16) 0.66966(14) 0.0397(6) Uani 1 1 d . . . . .
H15A H 1.096407 0.609900 0.644097 0.048 Uiso 1 1 calc R U . . .
H15B H 1.111704 0.546560 0.717031 0.048 Uiso 1 1 calc R U . . .
C12 C 0.9899(2) 0.31313(15) 0.74243(14) 0.0370(6) Uani 1 1 d . . . . .
H12A H 0.970443 0.270309 0.700748 0.044 Uiso 1 1 calc R U . . .
H12B H 1.046407 0.288482 0.788753 0.044 Uiso 1 1 calc R U . . .
C16 C 0.9332(3) 0.60248(15) 0.69650(13) 0.0385(6) Uani 1 1 d . . . . .
H16A H 0.959822 0.650617 0.731046 0.046 Uiso 1 1 calc R U . . .
H16B H 0.873806 0.622489 0.649103 0.046 Uiso 1 1 calc R U . . .
C8 C 0.6850(3) 0.74396(17) 0.40913(16) 0.0466(7) Uani 1 1 d . . . . .
H8A H 0.668989 0.773124 0.358019 0.070 Uiso 1 1 calc R U . . .
H8B H 0.775478 0.751294 0.433706 0.070 Uiso 1 1 calc R U . . .
H8C H 0.628542 0.766274 0.444518 0.070 Uiso 1 1 calc R U . . .
C25 C 0.3056(3) 0.30829(19) 0.87524(17) 0.0459(6) Uani 1 1 d . . . . .
H25A H 0.310561 0.274840 0.827873 0.069 Uiso 1 1 calc R U . . .
H25B H 0.245472 0.354103 0.860848 0.069 Uiso 1 1 calc R U . . .
H25C H 0.274910 0.274122 0.915830 0.069 Uiso 1 1 calc R U . . .
H4 H 0.954(3) 0.3896(18) 0.6113(16) 0.032(7) Uiso 1 1 d . . . . .
H3 H 0.887(3) 0.360(2) 0.812(2) 0.053(9) Uiso 1 1 d . . . . .

loop_
_atom_site_aniso_label
_atom_site_aniso_U_11
_atom_site_aniso_U_22
_atom_site_aniso_U_33
_atom_site_aniso_U_23
_atom_site_aniso_U_13
_atom_site_aniso_U_12
Fe 0.03105(18) 0.02178(18) 0.01073(15) -0.00021(10) 0.00205(12) -0.00062(12)
Cl 0.0354(3) 0.0344(3) 0.0183(2) -0.00416(18) 0.00402(18) 0.0027(2)
O1 0.0318(7) 0.0263(8) 0.0129(6) 0.0012(5) 0.0004(5) -0.0013(6)
O8 0.0334(8) 0.0308(8) 0.0154(7) -0.0016(5) 0.0029(6) 0.0003(6)
O2 0.0568(11) 0.0313(9) 0.0240(8) 0.0100(6) -0.0073(7) -0.0057(8)
O5 0.0529(11) 0.0640(13) 0.0183(8) -0.0059(8) -0.0008(7) 0.0020(9)
O7 0.0389(9) 0.0546(11) 0.0306(9) 0.0143(8) 0.0032(7) -0.0078(8)
O3 0.0636(12) 0.0389(10) 0.0167(7) 0.0009(6) 0.0061(7) 0.0129(8)
O11 0.0766(14) 0.0389(10) 0.0330(9) -0.0077(7) 0.0156(9) -0.0170(9)
N4 0.0319(9) 0.0394(11) 0.0143(8) -0.0060(7) 0.0003(7) -0.0006(8)
O10 0.0399(10) 0.0605(13) 0.0425(10) -0.0042(9) -0.0041(8) -0.0058(9)
N2 0.0365(9) 0.0235(9) 0.0163(8) 0.0004(6) 0.0049(7) -0.0039(7)
O6 0.0638(13) 0.0698(14) 0.0184(8) 0.0062(8) 0.0107(8) -0.0012(10)
N1 0.0424(10) 0.0346(11) 0.0175(8) -0.0045(7) 0.0001(7) 0.0082(9)
O9 0.0774(14) 0.0603(13) 0.0265(9) 0.0108(8) 0.0055(9) 0.0225(11)
N5 0.0405(10) 0.0249(9) 0.0165(8) -0.0005(7) 0.0041(7) -0.0035(8)
N3 0.0483(11) 0.0267(10) 0.0131(8) -0.0019(7) -0.0002(7) 0.0041(8)
O4 0.0813(15) 0.0518(12) 0.0245(9) -0.0063(8) -0.0072(9) -0.0200(11)
N6 0.0445(11) 0.0476(12) 0.0156(8) -0.0004(8) 0.0046(8) 0.0100(9)
O12 0.0538(12) 0.0963(18) 0.0378(10) -0.0240(11) 0.0140(9) 0.0176(12)
C1 0.0226(9) 0.0284(11) 0.0139(9) 0.0002(7) 0.0033(7) 0.0008(8)
C23 0.0343(11) 0.0258(10) 0.0152(9) 0.0002(7) 0.0036(8) 0.0039(8)
C22 0.0352(11) 0.0298(11) 0.0201(10) 0.0012(8) 0.0058(8) 0.0050(9)
C6 0.0257(9) 0.0306(11) 0.0164(9) 0.0002(8) 0.0036(7) -0.0003(8)
C3 0.0260(9) 0.0344(12) 0.0160(9) 0.0023(8) 0.0029(7) 0.0047(8)
C5 0.0283(10) 0.0302(11) 0.0196(9) -0.0039(8) 0.0020(8) 0.0004(8)
C4 0.0287(10) 0.0349(12) 0.0150(9) -0.0024(8) 0.0007(7) 0.0047(9)
C21 0.0380(12) 0.0351(13) 0.0174(10) 0.0026(8) 0.0077(8) 0.0072(9)
C2 0.0220(9) 0.0305(11) 0.0173(9) 0.0028(8) 0.0033(7) 0.0020(8)
C9 0.0305(10) 0.0258(11) 0.0211(10) -0.0029(8) 0.0045(8) -0.0049(8)
C20 0.0429(12) 0.0357(12) 0.0129(9) -0.0017(8) 0.0050(8) 0.0088(10)
C7 0.0309(10) 0.0308(11) 0.0175(9) 0.0048(8) 0.0020(8) 0.0018(9)
C19 0.0376(11) 0.0317(12) 0.0172(9) -0.0049(8) 0.0018(8) 0.0046(9)
C18 0.0366(11) 0.0262(11) 0.0152(9) -0.0019(7) 0.0029(8) 0.0031(8)
C17 0.0396(12) 0.0246(11) 0.0199(10) -0.0024(7) 0.0009(8) -0.0023(8)
C24 0.0390(12) 0.0382(13) 0.0221(10) 0.0041(9) 0.0075(9) 0.0001(10)
C13 0.0364(12) 0.0418(14) 0.0247(11) -0.0063(9) -0.0035(9) 0.0070(10)
C10 0.0543(14) 0.0262(12) 0.0245(11) 0.0040(9) 0.0033(10) -0.0090(10)
C11 0.0586(15) 0.0281(12) 0.0207(10) 0.0053(8) 0.0064(10) 0.0019(10)
C14 0.0329(11) 0.0555(16) 0.0197(10) 0.0010(10) 0.0040(8) -0.0064(11)
C15 0.0468(14) 0.0473(15) 0.0240(11) 0.0027(10) 0.0025(10) -0.0191(11)
C12 0.0465(13) 0.0341(13) 0.0269(11) -0.0062(9) -0.0050(10) 0.0115(11)
C16 0.0624(16) 0.0302(12) 0.0226(10) 0.0011(9) 0.0056(10) -0.0152(11)
C8 0.0547(16) 0.0421(15) 0.0381(14) 0.0116(11) -0.0072(12) -0.0065(12)
C25 0.0415(14) 0.0525(17) 0.0437(15) 0.0088(12) 0.0068(11) -0.0029(12)

loop_
_atom_type_symbol
_atom_type_description
_atom_type_scat_dispersion_real
_atom_type_scat_dispersion_imag
_atom_type_scat_source
C C 0.0181 0.0091 'International Tables Vol C Tables 4.2.6.8 and 6.1.1.4'
H H 0.0000 0.0000 'International Tables Vol C Tables 4.2.6.8 and 6.1.1.4'
Cl Cl 0.3639 0.7018 'International Tables Vol C Tables 4.2.6.8 and 6.1.1.4'
Fe Fe -1.1336 3.1974 'International Tables Vol C Tables 4.2.6.8 and 6.1.1.4'
N N 0.0311 0.0180 'International Tables Vol C Tables 4.2.6.8 and 6.1.1.4'
O O 0.0492 0.0322 'International Tables Vol C Tables 4.2.6.8 and 6.1.1.4'

loop_
_exptl_crystal_face_index_h
_exptl_crystal_face_index_k
_exptl_crystal_face_index_l
_exptl_crystal_face_perp_dist
0 -2 11 0.1125
2 -9 -6 0.0609
-2 7 8 0.1090
-1 7 -7 0.1699
-7 0 1 0.0234
7 -1 -1 0.0289
6 4 -5 0.1134

loop_
_geom_angle_atom_site_label_1
_geom_angle_atom_site_label_2
_geom_angle_atom_site_label_3
_geom_angle
_geom_angle_site_symmetry_1
_geom_angle_site_symmetry_3
_geom_angle_publ_flag
O1 Fe O8 107.51(6) . . ?
O1 Fe N4 90.89(7) . . ?
O1 Fe N2 87.84(6) . . ?
O1 Fe N5 94.76(7) . . ?
O1 Fe N3 160.04(7) . . ?
O8 Fe N4 159.31(7) . . ?
O8 Fe N2 94.77(7) . . ?
O8 Fe N5 85.46(7) . . ?
O8 Fe N3 86.61(7) . . ?
N4 Fe N3 78.20(8) . . ?
N2 Fe N4 95.32(7) . . ?
N2 Fe N3 76.73(7) . . ?
N5 Fe N4 83.61(8) . . ?
N5 Fe N2 177.20(7) . . ?
N5 Fe N3 100.50(7) . . ?
O11 Cl O9 109.16(12) . . ?
O10 Cl O11 108.93(13) . . ?
O10 Cl O9 109.37(13) . . ?
O12 Cl O11 109.88(14) . . ?
O12 Cl O10 108.94(12) . . ?
O12 Cl O9 110.53(13) . . ?
C1 O1 Fe 132.79(14) . . ?
C23 O8 Fe 124.20(14) . . ?
C7 O2 C8 112.48(18) . . ?
C24 O7 C25 110.69(19) . . ?
Fe N4 H4 106(2) . . ?
C13 N4 Fe 109.82(14) . . ?
C13 N4 H4 105(2) . . ?
C14 N4 Fe 117.73(15) . . ?
C14 N4 C13 112.32(18) . . ?
C14 N4 H4 106(2) . . ?
C9 N2 Fe 125.91(15) . . ?
C9 N2 C10 116.72(18) . . ?
C10 N2 Fe 117.23(13) . . ?
O3 N1 O4 123.04(19) . . ?
O3 N1 C4 119.0(2) . . ?
O4 N1 C4 117.96(19) . . ?
C17 N5 Fe 121.83(15) . . ?
C17 N5 C16 117.58(19) . . ?
C16 N5 Fe 120.48(14) . . ?
Fe N3 H3 112(2) . . ?
C11 N3 Fe 106.48(14) . . ?
C11 N3 C12 113.55(19) . . ?
C11 N3 H3 109(2) . . ?
C12 N3 Fe 110.22(14) . . ?
C12 N3 H3 106(2) . . ?
O5 N6 C20 118.2(2) . . ?
O6 N6 O5 123.00(19) . . ?
O6 N6 C20 118.7(2) . . ?
O1 C1 C6 122.43(18) . . ?
O1 C1 C2 118.47(19) . . ?
C6 C1 C2 119.10(17) . . ?
O8 C23 C22 119.2(2) . . ?
O8 C23 C18 121.83(19) . . ?
C18 C23 C22 118.98(18) . . ?
C23 C22 C24 118.39(19) . . ?
C21 C22 C23 119.2(2) . . ?
C21 C22 C24 122.4(2) . . ?
C1 C6 C9 123.74(18) . . ?
C5 C6 C1 120.10(19) . . ?
C5 C6 C9 116.13(19) . . ?
C4 C3 H3A 120.3 . . ?
C2 C3 H3A 120.3 . . ?
C2 C3 C4 119.36(19) . . ?
C6 C5 H5 120.6 . . ?
C4 C5 C6 118.9(2) . . ?
C4 C5 H5 120.6 . . ?
C3 C4 N1 119.37(19) . . ?
C5 C4 N1 117.8(2) . . ?
C5 C4 C3 122.81(18) . . ?
C22 C21 H21 120.0 . . ?
C22 C21 C20 120.0(2) . . ?
C20 C21 H21 120.0 . . ?
C1 C2 C7 118.54(17) . . ?
C3 C2 C1 119.7(2) . . ?
C3 C2 C7 121.73(18) . . ?
N2 C9 C6 125.7(2) . . ?
N2 C9 H9 117.1 . . ?
C6 C9 H9 117.1 . . ?
C21 C20 N6 119.2(2) . . ?
C19 C20 N6 118.3(2) . . ?
C19 C20 C21 122.52(19) . . ?
O2 C7 C2 109.21(17) . . ?
O2 C7 H7A 109.8 . . ?
O2 C7 H7B 109.8 . . ?
C2 C7 H7A 109.8 . . ?
C2 C7 H7B 109.8 . . ?
H7A C7 H7B 108.3 . . ?
C20 C19 H19 120.8 . . ?
C20 C19 C18 118.4(2) . . ?
C18 C19 H19 120.8 . . ?
C23 C18 C17 121.70(18) . . ?
C19 C18 C23 120.5(2) . . ?
C19 C18 C17 117.7(2) . . ?
N5 C17 C18 124.8(2) . . ?
N5 C17 H17 117.6 . . ?
C18 C17 H17 117.6 . . ?
O7 C24 C22 110.28(18) . . ?
O7 C24 H24A 109.6 . . ?
O7 C24 H24B 109.6 . . ?
C22 C24 H24A 109.6 . . ?
C22 C24 H24B 109.6 . . ?
H24A C24 H24B 108.1 . . ?
N4 C13 H13A 110.1 . . ?
N4 C13 H13B 110.1 . . ?
N4 C13 C12 107.83(19) . . ?
H13A C13 H13B 108.5 . . ?
C12 C13 H13A 110.1 . . ?
C12 C13 H13B 110.1 . . ?
N2 C10 H10A 109.8 . . ?
N2 C10 H10B 109.8 . . ?
N2 C10 C11 109.44(18) . . ?
H10A C10 H10B 108.2 . . ?
C11 C10 H10A 109.8 . . ?
C11 C10 H10B 109.8 . . ?
N3 C11 C10 109.92(18) . . ?
N3 C11 H11A 109.7 . . ?
N3 C11 H11B 109.7 . . ?
C10 C11 H11A 109.7 . . ?
C10 C11 H11B 109.7 . . ?
H11A C11 H11B 108.2 . . ?
N4 C14 H14A 108.8 . . ?
N4 C14 H14B 108.8 . . ?
N4 C14 C15 113.67(18) . . ?
H14A C14 H14B 107.7 . . ?
C15 C14 H14A 108.8 . . ?
C15 C14 H14B 108.8 . . ?
C14 C15 H15A 108.9 . . ?
C14 C15 H15B 108.9 . . ?
C14 C15 C16 113.4(2) . . ?
H15A C15 H15B 107.7 . . ?
C16 C15 H15A 108.9 . . ?
C16 C15 H15B 108.9 . . ?
N3 C12 C13 109.55(19) . . ?
N3 C12 H12A 109.8 . . ?
N3 C12 H12B 109.8 . . ?
C13 C12 H12A 109.8 . . ?
C13 C12 H12B 109.8 . . ?
H12A C12 H12B 108.2 . . ?
N5 C16 C15 114.0(2) . . ?
N5 C16 H16A 108.8 . . ?
N5 C16 H16B 108.8 . . ?
C15 C16 H16A 108.8 . . ?
C15 C16 H16B 108.8 . . ?
H16A C16 H16B 107.7 . . ?
O2 C8 H8A 109.5 . . ?
O2 C8 H8B 109.5 . . ?
O2 C8 H8C 109.5 . . ?
H8A C8 H8B 109.5 . . ?
H8A C8 H8C 109.5 . . ?
H8B C8 H8C 109.5 . . ?
O7 C25 H25A 109.5 . . ?
O7 C25 H25B 109.5 . . ?
O7 C25 H25C 109.5 . . ?
H25A C25 H25B 109.5 . . ?
H25A C25 H25C 109.5 . . ?
H25B C25 H25C 109.5 . . ?

loop_
_geom_bond_atom_site_label_1
_geom_bond_atom_site_label_2
_geom_bond_distance
_geom_bond_site_symmetry_2
_geom_bond_publ_flag
Fe O1 1.9211(14) . ?
Fe O8 1.9379(15) . ?
Fe N4 2.182(2) . ?
Fe N2 2.1048(18) . ?
Fe N5 2.0939(18) . ?
Fe N3 2.2078(19) . ?
Cl O11 1.428(2) . ?
Cl O10 1.4277(19) . ?
Cl O9 1.4336(18) . ?
Cl O12 1.4261(19) . ?
O1 C1 1.313(2) . ?
O8 C23 1.314(2) . ?
O2 C7 1.413(2) . ?
O2 C8 1.419(3) . ?
O5 N6 1.232(3) . ?
O7 C24 1.408(3) . ?
O7 C25 1.419(3) . ?
O3 N1 1.215(3) . ?
N4 C13 1.486(3) . ?
N4 C14 1.476(3) . ?
N4 H4 0.80(3) . ?
N2 C9 1.282(3) . ?
N2 C10 1.480(3) . ?
O6 N6 1.225(3) . ?
N1 O4 1.226(3) . ?
N1 C4 1.461(3) . ?
N5 C17 1.287(3) . ?
N5 C16 1.472(3) . ?
N3 C11 1.484(3) . ?
N3 C12 1.489(3) . ?
N3 H3 0.81(3) . ?
N6 C20 1.459(3) . ?
C1 C6 1.416(3) . ?
C1 C2 1.427(3) . ?
C23 C22 1.427(3) . ?
C23 C18 1.420(3) . ?
C22 C21 1.381(3) . ?
C22 C24 1.499(3) . ?
C6 C5 1.401(3) . ?
C6 C9 1.444(3) . ?
C3 H3A 0.9500 . ?
C3 C4 1.391(3) . ?
C3 C2 1.383(3) . ?
C5 H5 0.9500 . ?
C5 C4 1.371(3) . ?
C21 H21 0.9500 . ?
C21 C20 1.394(3) . ?
C2 C7 1.503(3) . ?
C9 H9 0.9500 . ?
C20 C19 1.373(3) . ?
C7 H7A 0.9900 . ?
C7 H7B 0.9900 . ?
C19 H19 0.9500 . ?
C19 C18 1.401(3) . ?
C18 C17 1.450(3) . ?
C17 H17 0.9500 . ?
C24 H24A 0.9900 . ?
C24 H24B 0.9900 . ?
C13 H13A 0.9900 . ?
C13 H13B 0.9900 . ?
C13 C12 1.494(4) . ?
C10 H10A 0.9900 . ?
C10 H10B 0.9900 . ?
C10 C11 1.522(3) . ?
C11 H11A 0.9900 . ?
C11 H11B 0.9900 . ?
C14 H14A 0.9900 . ?
C14 H14B 0.9900 . ?
C14 C15 1.509(3) . ?
C15 H15A 0.9900 . ?
C15 H15B 0.9900 . ?
C15 C16 1.512(4) . ?
C12 H12A 0.9900 . ?
C12 H12B 0.9900 . ?
C16 H16A 0.9900 . ?
C16 H16B 0.9900 . ?
C8 H8A 0.9800 . ?
C8 H8B 0.9800 . ?
C8 H8C 0.9800 . ?
C25 H25A 0.9800 . ?
C25 H25B 0.9800 . ?
C25 H25C 0.9800 . ?

loop_
_geom_torsion_atom_site_label_1
_geom_torsion_atom_site_label_2
_geom_torsion_atom_site_label_3
_geom_torsion_atom_site_label_4
_geom_torsion
_geom_torsion_site_symmetry_1
_geom_torsion_site_symmetry_2
_geom_torsion_site_symmetry_3
_geom_torsion_site_symmetry_4
_geom_torsion_publ_flag
Fe O1 C1 C6 15.2(3) . . . . ?
Fe O1 C1 C2 -165.25(14) . . . . ?
Fe O8 C23 C22 -146.24(16) . . . . ?
Fe O8 C23 C18 34.2(3) . . . . ?
Fe N4 C13 C12 45.7(2) . . . . ?
Fe N4 C14 C15 63.5(2) . . . . ?
Fe N2 C9 C6 0.0(3) . . . . ?
Fe N2 C10 C11 7.7(3) . . . . ?
Fe N5 C17 C18 -9.7(3) . . . . ?
Fe N5 C16 C15 -63.4(2) . . . . ?
Fe N3 C11 C10 49.0(2) . . . . ?
Fe N3 C12 C13 36.7(2) . . . . ?
O1 C1 C6 C5 178.40(18) . . . . ?
O1 C1 C6 C9 -3.5(3) . . . . ?
O1 C1 C2 C3 179.93(18) . . . . ?
O1 C1 C2 C7 0.4(3) . . . . ?
O8 C23 C22 C21 174.15(19) . . . . ?
O8 C23 C22 C24 -5.6(3) . . . . ?
O8 C23 C18 C19 -175.7(2) . . . . ?
O8 C23 C18 C17 8.6(3) . . . . ?
O5 N6 C20 C21 177.9(2) . . . . ?
O5 N6 C20 C19 -1.3(3) . . . . ?
O3 N1 C4 C3 20.9(3) . . . . ?
O3 N1 C4 C5 -158.3(2) . . . . ?
N4 C13 C12 N3 -54.7(2) . . . . ?
N4 C14 C15 C16 -63.8(3) . . . . ?
N2 C10 C11 N3 -38.0(3) . . . . ?
O6 N6 C20 C21 0.1(3) . . . . ?
O6 N6 C20 C19 -179.1(2) . . . . ?
O4 N1 C4 C3 -160.6(2) . . . . ?
O4 N1 C4 C5 20.2(3) . . . . ?
N6 C20 C19 C18 173.7(2) . . . . ?
C1 C6 C5 C4 2.1(3) . . . . ?
C1 C6 C9 N2 -3.6(3) . . . . ?
C1 C2 C7 O2 -175.08(18) . . . . ?
C23 C22 C21 C20 2.1(3) . . . . ?
C23 C22 C24 O7 166.1(2) . . . . ?
C23 C18 C17 N5 -20.0(4) . . . . ?
C22 C23 C18 C19 4.7(3) . . . . ?
C22 C23 C18 C17 -171.0(2) . . . . ?
C22 C21 C20 N6 -175.3(2) . . . . ?
C22 C21 C20 C19 3.9(3) . . . . ?
C6 C1 C2 C3 -0.5(3) . . . . ?
C6 C1 C2 C7 179.97(18) . . . . ?
C6 C5 C4 N1 177.77(19) . . . . ?
C6 C5 C4 C3 -1.4(3) . . . . ?
C3 C2 C7 O2 5.4(3) . . . . ?
C5 C6 C9 N2 174.6(2) . . . . ?
C4 C3 C2 C1 1.2(3) . . . . ?
C4 C3 C2 C7 -179.32(18) . . . . ?
C21 C22 C24 O7 -13.6(3) . . . . ?
C21 C20 C19 C18 -5.5(3) . . . . ?
C2 C1 C6 C5 -1.1(3) . . . . ?
C2 C1 C6 C9 176.96(19) . . . . ?
C2 C3 C4 N1 -179.41(19) . . . . ?
C2 C3 C4 C5 -0.2(3) . . . . ?
C9 N2 C10 C11 -176.4(2) . . . . ?
C9 C6 C5 C4 -176.14(19) . . . . ?
C20 C19 C18 C23 1.1(3) . . . . ?
C20 C19 C18 C17 177.0(2) . . . . ?
C19 C18 C17 N5 164.1(2) . . . . ?
C18 C23 C22 C21 -6.3(3) . . . . ?
C18 C23 C22 C24 174.0(2) . . . . ?
C17 N5 C16 C15 112.9(2) . . . . ?
C24 C22 C21 C20 -178.1(2) . . . . ?
C13 N4 C14 C15 -65.6(3) . . . . ?
C10 N2 C9 C6 -175.5(2) . . . . ?
C11 N3 C12 C13 156.05(18) . . . . ?
C14 N4 C13 C12 178.79(19) . . . . ?
C14 C15 C16 N5 62.4(3) . . . . ?
C12 N3 C11 C10 -72.4(2) . . . . ?
C16 N5 C17 C18 174.0(2) . . . . ?
C8 O2 C7 C2 176.1(2) . . . . ?
C25 O7 C24 C22 171.2(2) . . . . ?

loop_
_exptl_oxdiff_crystal_face_indexfrac_h
_exptl_oxdiff_crystal_face_indexfrac_k
_exptl_oxdiff_crystal_face_indexfrac_l
_exptl_oxdiff_crystal_face_x
_exptl_oxdiff_crystal_face_y
_exptl_oxdiff_crystal_face_z
-0.0145 -2.1803 10.6611 -0.1319 -0.5627 0.8161
1.8058 -8.6579 -5.9764 0.2257 0.9324 0.2822
-1.6014 7.0923 8.0644 -0.2340 -0.9715 -0.0371
-1.0324 7.2537 -7.4511 0.0041 0.0354 -0.9994
-6.7997 0.1754 1.2673 0.8821 -0.4223 -0.2087
6.7773 -0.5389 -0.9065 -0.8721 0.4177 0.2550
5.6678 4.3782 -5.4887 -0.8238 0.3918 -0.4096
